data_7230068
loop_
_publ_author_name
'Sarkar, Nandita'
'Drew, Michael G. B.'
'Harms, Klaus'
'Bauz\'a, Antonio'
'Frontera, Antonio'
'Chattopadhyay, Shouvik'

_publ_section_title
;
 Methylene spacer regulated variation in conformation of tetradentate N2O2
 donor Schiff bases trapped in manganese(iii) complexes
;
_journal_issue 8
_journal_name_full CrystEngComm
_journal_page_first 1077
_journal_paper_doi 10.1039/C7CE02019H
_journal_volume 20
_journal_year 2018
_chemical_formula_moiety 'C30 H30 Mn N3 O3 S2'
_chemical_formula_sum 'C30 H30 Mn N3 O3 S2'
_chemical_formula_weight 599.63
_chemical_name_common S107
_space_group_crystal_system monoclinic
_space_group_IT_number 14
_space_group_name_Hall '-P 2yn'
_space_group_name_H-M_alt 'P 1 21/n 1'
_symmetry_space_group_name_Hall '-P 2yn'
_symmetry_space_group_name_H-M 'P 1 21/n 1'
_atom_sites_solution_hydrogens geom
_atom_sites_solution_primary direct
_atom_sites_solution_secondary difmap
_audit_creation_method SHELXL-2016/6
_audit_update_record
;
2017-06-22 deposited with the CCDC.
2018-01-05 downloaded from the CCDC.
;
_cell_angle_alpha 90
_cell_angle_beta 97.221(2)
_cell_angle_gamma 90
_cell_formula_units_Z 4
_cell_length_a 15.6204(7)
_cell_length_b 11.7065(5)
_cell_length_c 15.7573(7)
_cell_measurement_reflns_used 9630
_cell_measurement_temperature 100(2)
_cell_measurement_theta_max 25.2371
_cell_measurement_theta_min 2.1734
_cell_volume 2858.5(2)
_computing_cell_refinement 'SAINT V8.35A (Bruker AXS Inc., 2015)'
_computing_data_collection 'APEX3 (Bruker AXS Inc., 2015)'
_computing_data_reduction 'SAINT V8.35A (Bruker AXS Inc., 2015)'
_computing_molecular_graphics 'DIAMOND (Crystal Impact)'
_computing_structure_refinement 'SHELXL-2016/6 (Sheldrick, 2016)'
_computing_structure_solution 'XT V2014/1 (Bruker AXS Inc., 2014)'
_diffrn_ambient_temperature 100(2)
_diffrn_detector_area_resol_mean 7.9
_diffrn_measured_fraction_theta_full 0.999
_diffrn_measured_fraction_theta_max 0.996
_diffrn_measurement_device_type 'Bruker D8 QUEST area detector'
_diffrn_measurement_method '\w and \f scans'
_diffrn_radiation_type MoK\a
_diffrn_radiation_wavelength 0.71073
_diffrn_reflns_av_R_equivalents 0.0589
_diffrn_reflns_av_unetI/netI 0.0369
_diffrn_reflns_Laue_measured_fraction_full 0.999
_diffrn_reflns_Laue_measured_fraction_max 0.996
_diffrn_reflns_limit_h_max 18
_diffrn_reflns_limit_h_min -15
_diffrn_reflns_limit_k_max 14
_diffrn_reflns_limit_k_min -14
_diffrn_reflns_limit_l_max 18
_diffrn_reflns_limit_l_min -18
_diffrn_reflns_number 28327
_diffrn_reflns_point_group_measured_fraction_full 0.999
_diffrn_reflns_point_group_measured_fraction_max 0.996
_diffrn_reflns_theta_full 25.242
_diffrn_reflns_theta_max 25.295
_diffrn_reflns_theta_min 2.173
_diffrn_source 'microfocus sealed X-ray tube'
_exptl_absorpt_coefficient_mu 0.644
_exptl_absorpt_correction_T_max 0.98
_exptl_absorpt_correction_T_min 0.89
_exptl_absorpt_correction_type multi-scan
_exptl_absorpt_process_details ' '
_exptl_crystal_colour red
_exptl_crystal_density_diffrn 1.393
_exptl_crystal_density_method 'not measured'
_exptl_crystal_description block
_exptl_crystal_F_000 1248
_exptl_crystal_size_max 0.201
_exptl_crystal_size_mid 0.140
_exptl_crystal_size_min 0.029
_refine_diff_density_max 0.320
_refine_diff_density_min -0.328
_refine_diff_density_rms 0.063
_refine_ls_extinction_method none
_refine_ls_goodness_of_fit_ref 1.061
_refine_ls_hydrogen_treatment constr
_refine_ls_matrix_type full
_refine_ls_number_parameters 356
_refine_ls_number_reflns 5179
_refine_ls_number_restraints 0
_refine_ls_restrained_S_all 1.061
_refine_ls_R_factor_all 0.0478
_refine_ls_R_factor_gt 0.0338
_refine_ls_shift/su_max 0.001
_refine_ls_shift/su_mean 0.000
_refine_ls_structure_factor_coef Fsqd
_refine_ls_weighting_details 'w=1/[\s^2^(Fo^2^)+(0.0277P)^2^+2.0896P] where P=(Fo^2^+2Fc^2^)/3'
_refine_ls_weighting_scheme calc
_refine_ls_wR_factor_gt 0.0704
_refine_ls_wR_factor_ref 0.0750
_reflns_Friedel_coverage 0.000
_reflns_number_gt 4262
_reflns_number_total 5179
_reflns_threshold_expression 'I > 2\s(I)'
_cod_data_source_file c7ce02019h2.cif
_cod_data_source_block 4
_cod_depositor_comments
;
The following automatic conversions were performed:

'_exptl_absorpt_correction_type' value 'Multi-Scan' changed to
'multi-scan' according to
/home/data/users/saulius/crontab/automatic-downloads/rss-feeds/RSC/lib/dictionaries/cif_core.dic
dictionary named 'cif_core.dic' version 2.4.2 from 2011-04-26.

Automatic conversion script
Id: cif_fix_values 4973 2017-02-22 13:04:09Z antanas 

 Adding full bibliography for 7230068--7230074.cif.
;
_cod_database_code 7230068
_shelx_shelxl_version_number 2016/6
_shelx_space_group_comment
; 
The symmetry employed for this shelxl refinement is uniquely defined 
by the following loop, which should always be used as a source of 
symmetry information in preference to the above space-group names. 
They are only intended as comments. 
;
_shelx_estimated_absorpt_t_min 0.881
_shelx_estimated_absorpt_t_max 0.982

loop_
_space_group_symop_operation_xyz
'x, y, z'
'-x+1/2, y+1/2, -z+1/2'
'-x, -y, -z'
'x-1/2, -y-1/2, z-1/2'

loop_
_atom_site_label
_atom_site_type_symbol
_atom_site_fract_x
_atom_site_fract_y
_atom_site_fract_z
_atom_site_U_iso_or_equiv
_atom_site_adp_type
_atom_site_occupancy
_atom_site_site_symmetry_order
_atom_site_calc_flag
_atom_site_refinement_flags_posn
_atom_site_refinement_flags_adp
Mn1 Mn 0.21112(2) 0.51615(3) 0.59862(2) 0.00957(9) Uani 1 1 d . .
N1 N 0.16058(12) 0.63279(16) 0.49356(11) 0.0162(4) Uani 1 1 d . .
C1 C 0.10485(13) 0.57490(17) 0.72945(13) 0.0112(4) Uani 1 1 d . .
C2 C 0.10479(14) 0.63808(18) 0.80644(14) 0.0149(5) Uani 1 1 d . .
H2 H 0.144210 0.699470 0.818578 0.018 Uiso 1 1 calc R U
C3 C 0.04911(15) 0.61160(19) 0.86259(14) 0.0180(5) Uani 1 1 d . .
H3 H 0.051892 0.653119 0.914662 0.022 Uiso 1 1 calc R U
C4 C -0.01357(14) 0.52339(19) 0.84609(14) 0.0167(5) Uani 1 1 d . .
C5 C -0.07431(16) 0.5017(2) 0.90364(15) 0.0232(5) Uani 1 1 d . .
H5 H -0.072287 0.545227 0.954726 0.028 Uiso 1 1 calc R U
C6 C -0.13583(16) 0.4190(2) 0.88674(16) 0.0257(6) Uani 1 1 d . .
H6 H -0.176933 0.405937 0.925279 0.031 Uiso 1 1 calc R U
C7 C -0.13770(15) 0.3538(2) 0.81222(15) 0.0216(5) Uani 1 1 d . .
H7 H -0.180180 0.295886 0.800631 0.026 Uiso 1 1 calc R U
C8 C -0.07909(14) 0.37202(19) 0.75537(14) 0.0163(5) Uani 1 1 d . .
H8 H -0.081478 0.326046 0.705452 0.020 Uiso 1 1 calc R U
C9 C -0.01531(13) 0.45807(17) 0.76996(13) 0.0122(5) Uani 1 1 d . .
C10 C 0.04739(13) 0.48307(17) 0.71162(13) 0.0110(4) Uani 1 1 d . .
C11 C 0.04518(13) 0.42063(17) 0.63310(13) 0.0115(4) Uani 1 1 d . .
H11 H -0.002545 0.370793 0.619296 0.014 Uiso 1 1 calc R U
O11 O 0.15950(9) 0.60755(12) 0.67720(9) 0.0130(3) Uani 1 1 d . .
C13 C 0.07724(13) 0.36507(19) 0.49678(13) 0.0139(5) Uani 1 1 d . .
H13A H 0.061630 0.422698 0.451491 0.017 Uiso 1 1 calc R U
H13B H 0.025480 0.317718 0.501236 0.017 Uiso 1 1 calc R U
O41 O 0.25701(9) 0.39657(12) 0.70748(9) 0.0139(3) Uani 1 1 d . .
C14 C 0.14886(13) 0.28832(18) 0.46989(13) 0.0133(5) Uani 1 1 d . .
C15 C 0.22416(13) 0.36162(18) 0.44716(13) 0.0137(5) Uani 1 1 d . .
H15A H 0.263755 0.312507 0.418934 0.016 Uiso 1 1 calc R U
H15B H 0.201142 0.420697 0.405447 0.016 Uiso 1 1 calc R U
C17 C 0.35697(13) 0.40869(17) 0.52846(13) 0.0118(4) Uani 1 1 d . .
H17 H 0.379796 0.359970 0.488631 0.014 Uiso 1 1 calc R U
C18 C 0.41844(13) 0.46365(17) 0.59044(13) 0.0116(4) Uani 1 1 d . .
C19 C 0.39266(13) 0.55810(18) 0.63625(13) 0.0123(5) Uani 1 1 d . .
N19 N 0.10113(11) 0.42453(14) 0.57867(11) 0.0101(4) Uani 1 1 d . .
C20 C 0.45430(14) 0.61534(19) 0.69569(14) 0.0165(5) Uani 1 1 d . .
H20 H 0.437615 0.680715 0.725338 0.020 Uiso 1 1 calc R U
C21 C 0.53684(14) 0.5769(2) 0.71018(14) 0.0191(5) Uani 1 1 d . .
H21 H 0.576154 0.614081 0.752177 0.023 Uiso 1 1 calc R U
C22 C 0.56649(14) 0.48315(19) 0.66487(14) 0.0156(5) Uani 1 1 d . .
C23 C 0.65333(14) 0.4464(2) 0.68094(15) 0.0200(5) Uani 1 1 d . .
H23 H 0.691343 0.481930 0.724928 0.024 Uiso 1 1 calc R U
N23 N 0.27355(11) 0.41813(14) 0.52073(11) 0.0105(4) Uani 1 1 d . .
C24 C 0.68302(15) 0.3606(2) 0.63396(15) 0.0217(5) Uani 1 1 d . .
H24 H 0.741154 0.335553 0.645722 0.026 Uiso 1 1 calc R U
C25 C 0.62714(14) 0.3095(2) 0.56815(15) 0.0194(5) Uani 1 1 d . .
H25 H 0.648414 0.251901 0.533815 0.023 Uiso 1 1 calc R U
C26 C 0.54205(14) 0.34163(19) 0.55274(14) 0.0162(5) Uani 1 1 d . .
H26 H 0.505271 0.304977 0.508340 0.019 Uiso 1 1 calc R U
C27 C 0.50802(13) 0.42782(18) 0.60132(13) 0.0130(5) Uani 1 1 d . .
C28 C 0.11084(15) 0.2273(2) 0.38766(15) 0.0228(6) Uani 1 1 d . .
H28A H 0.154801 0.177657 0.367831 0.034 Uiso 1 1 calc R U
H28B H 0.092162 0.284039 0.343488 0.034 Uiso 1 1 calc R U
H28C H 0.061243 0.181050 0.399098 0.034 Uiso 1 1 calc R U
C29 C 0.17796(15) 0.20155(18) 0.54016(15) 0.0180(5) Uani 1 1 d . .
H29A H 0.222839 0.152331 0.521611 0.027 Uiso 1 1 calc R U
H29B H 0.128606 0.154722 0.551381 0.027 Uiso 1 1 calc R U
H29C H 0.201081 0.241994 0.592517 0.027 Uiso 1 1 calc R U
S1D S 0.28557(3) 0.44768(4) 0.79553(3) 0.01272(13) Uani 1 1 d . .
C1D C 0.38822(14) 0.38590(19) 0.83101(14) 0.0174(5) Uani 1 1 d . .
H1DA H 0.408918 0.413926 0.888547 0.026 Uiso 1 1 calc R U
H1DB H 0.429365 0.407284 0.791667 0.026 Uiso 1 1 calc R U
H1DC H 0.382764 0.302539 0.832323 0.026 Uiso 1 1 calc R U
C2D C 0.22461(14) 0.37408(19) 0.86685(14) 0.0180(5) Uani 1 1 d . .
H2DA H 0.247531 0.392466 0.926039 0.027 Uiso 1 1 calc R U
H2DB H 0.228748 0.291557 0.857719 0.027 Uiso 1 1 calc R U
H2DC H 0.164044 0.397761 0.855987 0.027 Uiso 1 1 calc R U
C2Z C 0.14298(14) 0.7243(2) 0.46870(13) 0.0158(5) Uani 1 1 d . .
S3Z S 0.11530(5) 0.85078(5) 0.43070(4) 0.03110(17) Uani 1 1 d . .
O31 O 0.31403(9) 0.59976(12) 0.62590(9) 0.0142(3) Uani 1 1 d . .

loop_
_atom_site_aniso_label
_atom_site_aniso_U_11
_atom_site_aniso_U_22
_atom_site_aniso_U_33
_atom_site_aniso_U_23
_atom_site_aniso_U_13
_atom_site_aniso_U_12
Mn1 0.00795(16) 0.01021(16) 0.01052(17) -0.00124(13) 0.00104(12) -0.00018(12)
N1 0.0142(10) 0.0200(11) 0.0142(10) 0.0031(8) 0.0012(8) 0.0007(8)
C1 0.0088(11) 0.0109(10) 0.0138(11) 0.0013(9) 0.0005(9) 0.0050(8)
C2 0.0154(12) 0.0120(11) 0.0170(12) -0.0030(9) 0.0013(9) 0.0006(9)
C3 0.0220(13) 0.0176(12) 0.0150(12) -0.0063(9) 0.0051(10) 0.0016(10)
C4 0.0171(12) 0.0173(12) 0.0161(12) -0.0002(9) 0.0039(9) 0.0029(9)
C5 0.0274(14) 0.0265(13) 0.0178(12) -0.0055(10) 0.0112(10) -0.0019(11)
C6 0.0236(14) 0.0325(15) 0.0239(13) 0.0014(11) 0.0138(11) -0.0029(11)
C7 0.0176(13) 0.0268(13) 0.0212(13) 0.0016(11) 0.0050(10) -0.0064(10)
C8 0.0167(12) 0.0170(11) 0.0151(12) -0.0002(9) 0.0019(9) -0.0005(9)
C9 0.0106(11) 0.0129(11) 0.0128(11) 0.0017(9) 0.0001(9) 0.0044(8)
C10 0.0085(10) 0.0116(10) 0.0124(11) 0.0020(9) -0.0009(8) 0.0043(8)
C11 0.0080(11) 0.0115(10) 0.0143(11) 0.0024(9) -0.0019(8) 0.0016(8)
O11 0.0121(8) 0.0127(7) 0.0148(8) 0.0003(6) 0.0038(6) 0.0003(6)
C13 0.0107(11) 0.0197(12) 0.0107(11) -0.0043(9) -0.0008(9) -0.0006(9)
O41 0.0167(8) 0.0131(8) 0.0111(8) -0.0010(6) -0.0021(6) 0.0007(6)
C14 0.0099(11) 0.0178(11) 0.0122(11) -0.0047(9) 0.0016(9) -0.0020(9)
C15 0.0103(11) 0.0198(11) 0.0105(11) -0.0045(9) -0.0003(9) -0.0005(9)
C17 0.0139(12) 0.0107(11) 0.0115(11) 0.0023(9) 0.0045(9) 0.0014(8)
C18 0.0103(11) 0.0122(11) 0.0127(11) 0.0045(9) 0.0025(8) -0.0026(8)
C19 0.0113(11) 0.0142(11) 0.0119(11) 0.0040(9) 0.0032(9) -0.0021(8)
N19 0.0086(9) 0.0107(9) 0.0104(9) 0.0001(7) -0.0013(7) 0.0020(7)
C20 0.0169(12) 0.0152(11) 0.0173(12) -0.0048(9) 0.0019(9) -0.0048(9)
C21 0.0158(12) 0.0245(13) 0.0162(12) 0.0006(10) -0.0006(10) -0.0080(10)
C22 0.0122(11) 0.0209(12) 0.0139(11) 0.0066(10) 0.0028(9) -0.0032(9)
C23 0.0125(12) 0.0299(13) 0.0166(12) 0.0069(10) -0.0018(9) -0.0067(10)
N23 0.0100(9) 0.0117(9) 0.0097(9) 0.0003(7) 0.0012(7) -0.0006(7)
C24 0.0089(12) 0.0332(14) 0.0236(13) 0.0102(11) 0.0045(10) 0.0031(10)
C25 0.0152(12) 0.0220(12) 0.0224(13) 0.0057(10) 0.0072(10) 0.0046(9)
C26 0.0133(12) 0.0193(12) 0.0166(12) 0.0040(9) 0.0040(9) -0.0014(9)
C27 0.0109(11) 0.0151(11) 0.0133(11) 0.0059(9) 0.0028(9) -0.0024(9)
C28 0.0166(13) 0.0312(14) 0.0210(13) -0.0140(11) 0.0043(10) -0.0048(10)
C29 0.0177(12) 0.0131(11) 0.0235(13) -0.0029(10) 0.0035(10) 0.0001(9)
S1D 0.0150(3) 0.0109(3) 0.0113(3) 0.0004(2) -0.0025(2) 0.0012(2)
C1D 0.0158(12) 0.0182(12) 0.0168(12) 0.0025(10) -0.0036(9) 0.0007(9)
C2D 0.0157(12) 0.0211(12) 0.0169(12) 0.0046(10) 0.0006(9) 0.0031(9)
C2Z 0.0130(12) 0.0233(13) 0.0101(11) -0.0025(10) -0.0016(9) -0.0031(9)
S3Z 0.0562(5) 0.0159(3) 0.0176(3) 0.0022(3) -0.0094(3) 0.0036(3)
O31 0.0106(8) 0.0125(8) 0.0195(8) -0.0020(6) 0.0011(6) -0.0013(6)

loop_
_atom_type_symbol
_atom_type_description
_atom_type_scat_dispersion_real
_atom_type_scat_dispersion_imag
_atom_type_scat_source
C C 0.0033 0.0016 'International Tables Vol C Tables 4.2.6.8 and 6.1.1.4'
H H 0.0000 0.0000 'International Tables Vol C Tables 4.2.6.8 and 6.1.1.4'
N N 0.0061 0.0033 'International Tables Vol C Tables 4.2.6.8 and 6.1.1.4'
O O 0.0106 0.0060 'International Tables Vol C Tables 4.2.6.8 and 6.1.1.4'
S S 0.1246 0.1234 'International Tables Vol C Tables 4.2.6.8 and 6.1.1.4'
Mn Mn 0.3368 0.7283 'International Tables Vol C Tables 4.2.6.8 and 6.1.1.4'

loop_
_geom_angle_atom_site_label_1
_geom_angle_atom_site_label_2
_geom_angle_atom_site_label_3
_geom_angle
O31 Mn1 O11 88.76(6)
O31 Mn1 N19 175.81(7)
O11 Mn1 N19 88.74(7)
O31 Mn1 N23 88.31(7)
O11 Mn1 N23 176.05(7)
N19 Mn1 N23 94.02(7)
O31 Mn1 N1 93.67(7)
O11 Mn1 N1 89.96(7)
N19 Mn1 N1 89.70(7)
N23 Mn1 N1 92.87(7)
O31 Mn1 O41 88.19(6)
O11 Mn1 O41 88.52(6)
N19 Mn1 O41 88.37(6)
N23 Mn1 O41 88.74(6)
N1 Mn1 O41 177.57(6)
C2Z N1 Mn1 150.24(17)
O11 C1 C10 123.06(19)
O11 C1 C2 116.95(18)
C10 C1 C2 119.99(19)
C3 C2 C1 120.6(2)
C3 C2 H2 119.7
C1 C2 H2 119.7
C2 C3 C4 122.1(2)
C2 C3 H3 119.0
C4 C3 H3 119.0
C5 C4 C9 120.1(2)
C5 C4 C3 120.9(2)
C9 C4 C3 119.0(2)
C6 C5 C4 120.9(2)
C6 C5 H5 119.5
C4 C5 H5 119.5
C5 C6 C7 119.4(2)
C5 C6 H6 120.3
C7 C6 H6 120.3
C8 C7 C6 121.1(2)
C8 C7 H7 119.4
C6 C7 H7 119.4
C7 C8 C9 121.2(2)
C7 C8 H8 119.4
C9 C8 H8 119.4
C8 C9 C4 117.31(19)
C8 C9 C10 123.84(19)
C4 C9 C10 118.86(19)
C1 C10 C11 120.52(19)
C1 C10 C9 119.41(19)
C11 C10 C9 119.84(18)
N19 C11 C10 127.31(19)
N19 C11 H11 116.3
C10 C11 H11 116.3
C1 O11 Mn1 127.51(13)
N19 C13 C14 113.91(17)
N19 C13 H13A 108.8
C14 C13 H13A 108.8
N19 C13 H13B 108.8
C14 C13 H13B 108.8
H13A C13 H13B 107.7
S1D O41 Mn1 118.42(8)
C29 C14 C28 110.53(18)
C29 C14 C15 111.95(17)
C28 C14 C15 106.89(17)
C29 C14 C13 110.45(17)
C28 C14 C13 106.73(17)
C15 C14 C13 110.10(17)
N23 C15 C14 114.22(17)
N23 C15 H15A 108.7
C14 C15 H15A 108.7
N23 C15 H15B 108.7
C14 C15 H15B 108.7
H15A C15 H15B 107.6
N23 C17 C18 127.18(19)
N23 C17 H17 116.4
C18 C17 H17 116.4
C19 C18 C17 119.47(19)
C19 C18 C27 120.05(19)
C17 C18 C27 120.31(19)
O31 C19 C18 123.51(19)
O31 C19 C20 116.86(19)
C18 C19 C20 119.6(2)
C11 N19 C13 116.37(17)
C11 N19 Mn1 123.11(14)
C13 N19 Mn1 120.35(13)
C21 C20 C19 120.3(2)
C21 C20 H20 119.9
C19 C20 H20 119.9
C20 C21 C22 122.4(2)
C20 C21 H21 118.8
C22 C21 H21 118.8
C23 C22 C21 120.7(2)
C23 C22 C27 120.2(2)
C21 C22 C27 119.0(2)
C24 C23 C22 120.7(2)
C24 C23 H23 119.6
C22 C23 H23 119.6
C17 N23 C15 117.24(17)
C17 N23 Mn1 123.18(14)
C15 N23 Mn1 119.38(13)
C23 C24 C25 119.6(2)
C23 C24 H24 120.2
C25 C24 H24 120.2
C26 C25 C24 120.8(2)
C26 C25 H25 119.6
C24 C25 H25 119.6
C25 C26 C27 121.5(2)
C25 C26 H26 119.2
C27 C26 H26 119.2
C26 C27 C22 117.1(2)
C26 C27 C18 124.5(2)
C22 C27 C18 118.41(19)
C14 C28 H28A 109.5
C14 C28 H28B 109.5
H28A C28 H28B 109.5
C14 C28 H28C 109.5
H28A C28 H28C 109.5
H28B C28 H28C 109.5
C14 C29 H29A 109.5
C14 C29 H29B 109.5
H29A C29 H29B 109.5
C14 C29 H29C 109.5
H29A C29 H29C 109.5
H29B C29 H29C 109.5
O41 S1D C1D 105.94(10)
O41 S1D C2D 105.39(10)
C1D S1D C2D 97.86(11)
S1D C1D H1DA 109.5
S1D C1D H1DB 109.5
H1DA C1D H1DB 109.5
S1D C1D H1DC 109.5
H1DA C1D H1DC 109.5
H1DB C1D H1DC 109.5
S1D C2D H2DA 109.5
S1D C2D H2DB 109.5
H2DA C2D H2DB 109.5
S1D C2D H2DC 109.5
H2DA C2D H2DC 109.5
H2DB C2D H2DC 109.5
N1 C2Z S3Z 177.7(2)
C19 O31 Mn1 126.39(13)

loop_
_geom_bond_atom_site_label_1
_geom_bond_atom_site_label_2
_geom_bond_distance
Mn1 O31 1.8850(14)
Mn1 O11 1.8919(14)
Mn1 N19 2.0162(17)
Mn1 N23 2.0186(17)
Mn1 N1 2.2136(18)
Mn1 O41 2.2599(14)
N1 C2Z 1.161(3)
C1 O11 1.315(2)
C1 C10 1.406(3)
C1 C2 1.421(3)
C2 C3 1.352(3)
C2 H2 0.9500
C3 C4 1.424(3)
C3 H3 0.9500
C4 C5 1.415(3)
C4 C9 1.420(3)
C5 C6 1.366(3)
C5 H5 0.9500
C6 C7 1.398(3)
C6 H6 0.9500
C7 C8 1.376(3)
C7 H7 0.9500
C8 C9 1.415(3)
C8 H8 0.9500
C9 C10 1.455(3)
C10 C11 1.434(3)
C11 N19 1.300(3)
C11 H11 0.9500
C13 N19 1.472(3)
C13 C14 1.535(3)
C13 H13A 0.9900
C13 H13B 0.9900
O41 S1D 1.5252(15)
C14 C29 1.529(3)
C14 C28 1.533(3)
C14 C15 1.534(3)
C15 N23 1.467(3)
C15 H15A 0.9900
C15 H15B 0.9900
C17 N23 1.298(3)
C17 C18 1.433(3)
C17 H17 0.9500
C18 C19 1.407(3)
C18 C27 1.450(3)
C19 O31 1.313(2)
C19 C20 1.424(3)
C20 C21 1.358(3)
C20 H20 0.9500
C21 C22 1.418(3)
C21 H21 0.9500
C22 C23 1.415(3)
C22 C27 1.423(3)
C23 C24 1.363(3)
C23 H23 0.9500
C24 C25 1.403(3)
C24 H24 0.9500
C25 C26 1.373(3)
C25 H25 0.9500
C26 C27 1.410(3)
C26 H26 0.9500
C28 H28A 0.9800
C28 H28B 0.9800
C28 H28C 0.9800
C29 H29A 0.9800
C29 H29B 0.9800
C29 H29C 0.9800
S1D C1D 1.784(2)
S1D C2D 1.784(2)
C1D H1DA 0.9800
C1D H1DB 0.9800
C1D H1DC 0.9800
C2D H2DA 0.9800
C2D H2DB 0.9800
C2D H2DC 0.9800
C2Z S3Z 1.635(2)

loop_
_geom_torsion_atom_site_label_1
_geom_torsion_atom_site_label_2
_geom_torsion_atom_site_label_3
_geom_torsion_atom_site_label_4
_geom_torsion
O11 C1 C2 C3 178.4(2)
C10 C1 C2 C3 -0.8(3)
C1 C2 C3 C4 -2.5(3)
C2 C3 C4 C5 -176.4(2)
C2 C3 C4 C9 2.7(3)
C9 C4 C5 C6 -0.7(4)
C3 C4 C5 C6 178.3(2)
C4 C5 C6 C7 1.1(4)
C5 C6 C7 C8 -0.5(4)
C6 C7 C8 C9 -0.5(4)
C7 C8 C9 C4 0.9(3)
C7 C8 C9 C10 -178.8(2)
C5 C4 C9 C8 -0.3(3)
C3 C4 C9 C8 -179.3(2)
C5 C4 C9 C10 179.4(2)
C3 C4 C9 C10 0.4(3)
O11 C1 C10 C11 -0.9(3)
C2 C1 C10 C11 178.29(19)
O11 C1 C10 C9 -175.44(18)
C2 C1 C10 C9 3.7(3)
C8 C9 C10 C1 176.20(19)
C4 C9 C10 C1 -3.5(3)
C8 C9 C10 C11 1.6(3)
C4 C9 C10 C11 -178.07(19)
C1 C10 C11 N19 12.8(3)
C9 C10 C11 N19 -172.6(2)
C10 C1 O11 Mn1 -29.0(3)
C2 C1 O11 Mn1 151.82(15)
O31 Mn1 O11 C1 -141.82(17)
N19 Mn1 O11 C1 34.81(17)
N1 Mn1 O11 C1 124.50(17)
O41 Mn1 O11 C1 -53.60(16)
N19 C13 C14 C29 55.8(2)
N19 C13 C14 C28 175.97(18)
N19 C13 C14 C15 -68.4(2)
C29 C14 C15 N23 -53.3(2)
C28 C14 C15 N23 -174.51(18)
C13 C14 C15 N23 69.9(2)
N23 C17 C18 C19 -16.5(3)
N23 C17 C18 C27 168.1(2)
C17 C18 C19 O31 0.3(3)
C27 C18 C19 O31 175.69(18)
C17 C18 C19 C20 -177.82(19)
C27 C18 C19 C20 -2.4(3)
C10 C11 N19 C13 -171.13(19)
C10 C11 N19 Mn1 4.2(3)
C14 C13 N19 C11 -132.66(19)
C14 C13 N19 Mn1 51.9(2)
O31 C19 C20 C21 179.63(19)
C18 C19 C20 C21 -2.1(3)
C19 C20 C21 C22 3.1(3)
C20 C21 C22 C23 179.2(2)
C20 C21 C22 C27 0.6(3)
C21 C22 C23 C24 -176.2(2)
C27 C22 C23 C24 2.4(3)
C18 C17 N23 C15 174.50(19)
C18 C17 N23 Mn1 -0.3(3)
C14 C15 N23 C17 131.07(19)
C14 C15 N23 Mn1 -53.9(2)
C22 C23 C24 C25 1.0(3)
C23 C24 C25 C26 -2.7(3)
C24 C25 C26 C27 0.9(3)
C25 C26 C27 C22 2.4(3)
C25 C26 C27 C18 -178.0(2)
C23 C22 C27 C26 -4.0(3)
C21 C22 C27 C26 174.63(19)
C23 C22 C27 C18 176.38(19)
C21 C22 C27 C18 -5.0(3)
C19 C18 C27 C26 -173.67(19)
C17 C18 C27 C26 1.7(3)
C19 C18 C27 C22 6.0(3)
C17 C18 C27 C22 -178.70(18)
Mn1 O41 S1D C1D -130.16(10)
Mn1 O41 S1D C2D 126.78(10)
C18 C19 O31 Mn1 33.2(3)
C20 C19 O31 Mn1 -148.65(15)
O11 Mn1 O31 C19 139.37(16)
N23 Mn1 O31 C19 -37.98(16)
N1 Mn1 O31 C19 -130.74(16)
O41 Mn1 O31 C19 50.81(16)
